data_7003219
loop_
_publ_author_name
'Bielsa, Raquel'
'Navarro, Rafael'
'Soler, Tatiana'
'Urriolabeitia, Esteban P.'

_publ_section_title
;
 Orthopalladation of iminophosphoranes: synthesis, structure and study
 of stability
;
_journal_issue 9
_journal_name_full 'Dalton Transactions'
_journal_page_first 1203
_journal_page_last 1214
_journal_paper_doi 10.1039/b714485g
_journal_year 2008
_chemical_formula_sum 'C21 H22 Cl2 N P Pd S'
_chemical_formula_weight 528.73
_chemical_name_systematic
;
?
;
_space_group_IT_number 14
_symmetry_cell_setting monoclinic
_symmetry_space_group_name_Hall '-P 2yn'
_symmetry_space_group_name_H-M 'P 1 21/n 1'
_atom_sites_solution_hydrogens difmap
_atom_sites_solution_primary heavy
_atom_sites_solution_secondary difmap
_audit_creation_method SHELXL-97
_cell_angle_alpha 90.00
_cell_angle_beta 90.2140(10)
_cell_angle_gamma 90.00
_cell_formula_units_Z 4
_cell_length_a 7.9372(5)
_cell_length_b 16.4538(11)
_cell_length_c 16.6017(11)
_cell_measurement_reflns_used 2964
_cell_measurement_temperature 100(1)
_cell_measurement_theta_max 26.9
_cell_measurement_theta_min 2.45
_cell_volume 2168.1(2)
_computing_cell_refinement 'Bruker SMART V5.624'
_computing_data_collection 'Bruker SMART V5.624'
_computing_data_reduction 'Bruker SAINT V6.02A'
_computing_molecular_graphics 'SHELXTL Rel. 5.05/V (Siemens, 1996)'
_computing_publication_material 'SHELX-97 (Sheldrick, 1997)'
_computing_structure_refinement 'SHELXL-97 (Sheldrick, 1997)'
_computing_structure_solution 'SHELXS-97 (Sheldrick, 1997)'
_diffrn_ambient_temperature 100(1)
_diffrn_measured_fraction_theta_full 0.995
_diffrn_measured_fraction_theta_max 0.995
_diffrn_measurement_device_type 'CCD area detector'
_diffrn_measurement_method 'phi and omega scans'
_diffrn_radiation_monochromator graphite
_diffrn_radiation_source 'normal-focus sealed tube'
_diffrn_radiation_type MoK\a
_diffrn_radiation_wavelength 0.71073
_diffrn_reflns_av_R_equivalents 0.0577
_diffrn_reflns_av_sigmaI/netI 0.0566
_diffrn_reflns_limit_h_max 10
_diffrn_reflns_limit_h_min -10
_diffrn_reflns_limit_k_max 20
_diffrn_reflns_limit_k_min -21
_diffrn_reflns_limit_l_max 21
_diffrn_reflns_limit_l_min -21
_diffrn_reflns_number 18890
_diffrn_reflns_theta_full 27.53
_diffrn_reflns_theta_max 27.53
_diffrn_reflns_theta_min 1.74
_exptl_absorpt_coefficient_mu 1.279
_exptl_absorpt_correction_T_max 0.93805
_exptl_absorpt_correction_T_min 0.7506
_exptl_absorpt_correction_type multi-scan
_exptl_absorpt_process_details 'Bruker/Siemens SADABS V2.03'
_exptl_crystal_colour orange
_exptl_crystal_density_diffrn 1.620
_exptl_crystal_density_method 'not measured'
_exptl_crystal_description block
_exptl_crystal_F_000 1064
_exptl_crystal_size_max 0.16
_exptl_crystal_size_mid 0.06
_exptl_crystal_size_min 0.05
_refine_diff_density_max 0.633
_refine_diff_density_min -0.851
_refine_diff_density_rms 0.119
_refine_ls_extinction_method none
_refine_ls_goodness_of_fit_ref 1.019
_refine_ls_hydrogen_treatment mixed
_refine_ls_matrix_type full
_refine_ls_number_parameters 245
_refine_ls_number_reflns 4967
_refine_ls_number_restraints 0
_refine_ls_restrained_S_all 1.019
_refine_ls_R_factor_all 0.0661
_refine_ls_R_factor_gt 0.0454
_refine_ls_shift/su_max 0.006
_refine_ls_shift/su_mean 0.001
_refine_ls_structure_factor_coef Fsqd
_refine_ls_weighting_details 'calc w=1/[\s^2^(Fo^2^)+(0.0445P)^2^+1.3519P] where P=(Fo^2^+2Fc^2^)/3'
_refine_ls_weighting_scheme calc
_refine_ls_wR_factor_gt 0.0915
_refine_ls_wR_factor_ref 0.0999
_reflns_number_gt 3835
_reflns_number_total 4967
_reflns_threshold_expression I>2\s(I)
_cod_data_source_file b714485g.txt
_cod_data_source_block 8
_cod_original_sg_symbol_H-M 'P 21/n'
_cod_database_code 7003219

loop_
_symmetry_equiv_pos_as_xyz
'x, y, z'
'-x+1/2, y+1/2, -z+1/2'
'-x, -y, -z'
'x-1/2, -y-1/2, z-1/2'

loop_
_atom_site_label
_atom_site_type_symbol
_atom_site_fract_x
_atom_site_fract_y
_atom_site_fract_z
_atom_site_U_iso_or_equiv
_atom_site_adp_type
_atom_site_occupancy
_atom_site_symmetry_multiplicity
_atom_site_calc_flag
_atom_site_refinement_flags
_atom_site_disorder_assembly
_atom_site_disorder_group
Pd1 Pd 0.88742(4) 0.075036(17) 0.865445(17) 0.01308(9) Uani 1 1 d . . .
P1 P 0.78363(13) -0.05741(6) 0.72337(6) 0.0140(2) Uani 1 1 d . . .
N1 N 0.9132(4) -0.02140(19) 0.7890(2) 0.0165(7) Uani 1 1 d . . .
C19 C 1.0654(5) -0.0686(2) 0.8102(3) 0.0204(9) Uani 1 1 d . . .
H19A H 1.0800 -0.1144 0.7721 0.024 Uiso 1 1 calc R . .
H19B H 1.0551 -0.0910 0.8653 0.024 Uiso 1 1 calc R . .
S1 S 1.17199(12) 0.07678(6) 0.86775(6) 0.0171(2) Uani 1 1 d . . .
Cl1 Cl 0.59689(12) 0.07149(6) 0.86426(6) 0.0223(2) Uani 1 1 d . . .
Cl2 Cl 0.89536(13) 0.18051(6) 0.95761(6) 0.0230(2) Uani 1 1 d . . .
C1 C 0.6738(5) 0.0255(2) 0.6735(2) 0.0157(8) Uani 1 1 d . . .
C3 C 0.4430(5) 0.0745(3) 0.5924(3) 0.0280(10) Uani 1 1 d . . .
H3 H 0.3410 0.0646 0.5639 0.034 Uiso 1 1 calc R . .
C6 C 0.7445(5) 0.1027(2) 0.6747(2) 0.0201(9) Uani 1 1 d . . .
H6 H 0.8488 0.1121 0.7014 0.024 Uiso 1 1 calc R . .
C20 C 1.2152(5) -0.0116(2) 0.8056(3) 0.0210(9) Uani 1 1 d . . .
H20A H 1.2339 0.0054 0.7491 0.025 Uiso 1 1 calc R . .
H20B H 1.3180 -0.0395 0.8252 0.025 Uiso 1 1 calc R . .
C2 C 0.5248(5) 0.0113(3) 0.6322(2) 0.0234(9) Uani 1 1 d . . .
H2 H 0.4782 -0.0419 0.6310 0.028 Uiso 1 1 calc R . .
C5 C 0.6601(6) 0.1665(3) 0.6361(3) 0.0259(10) Uani 1 1 d . . .
H5 H 0.7048 0.2200 0.6382 0.031 Uiso 1 1 calc R . .
C18 C 1.0081(5) -0.0635(2) 0.5978(2) 0.0208(9) Uani 1 1 d . . .
H18 H 0.9959 -0.0061 0.5967 0.025 Uiso 1 1 calc R . .
C7 C 0.6294(5) -0.1282(2) 0.7622(2) 0.0148(8) Uani 1 1 d . . .
C21 C 1.2222(5) 0.0370(3) 0.9662(2) 0.0250(10) Uani 1 1 d . . .
H21A H 1.1723 -0.0171 0.9721 0.038 Uiso 1 1 calc R . .
H21B H 1.1769 0.0733 1.0076 0.038 Uiso 1 1 calc R . .
H21C H 1.3448 0.0332 0.9723 0.038 Uiso 1 1 calc R . .
C14 C 0.9239(5) -0.1945(2) 0.6487(3) 0.0210(9) Uani 1 1 d . . .
H14 H 0.8548 -0.2268 0.6826 0.025 Uiso 1 1 calc R . .
C13 C 0.9070(5) -0.1102(2) 0.6486(2) 0.0164(8) Uani 1 1 d . . .
C12 C 0.5338(5) -0.1796(2) 0.7129(3) 0.0204(9) Uani 1 1 d . . .
H12 H 0.5510 -0.1797 0.6563 0.025 Uiso 1 1 calc R . .
C8 C 0.6053(5) -0.1295(2) 0.8454(3) 0.0208(9) Uani 1 1 d . . .
H8 H 0.6718 -0.0957 0.8792 0.025 Uiso 1 1 calc R . .
C4 C 0.5107(6) 0.1515(3) 0.5945(3) 0.0262(10) Uani 1 1 d . . .
H4 H 0.4550 0.1948 0.5674 0.031 Uiso 1 1 calc R . .
C9 C 0.4844(6) -0.1802(3) 0.8789(3) 0.0271(10) Uani 1 1 d . . .
H9 H 0.4671 -0.1808 0.9355 0.032 Uiso 1 1 calc R . .
C15 C 1.0420(5) -0.2311(3) 0.5991(3) 0.0230(9) Uani 1 1 d . . .
H15 H 1.0519 -0.2886 0.5987 0.028 Uiso 1 1 calc R . .
C16 C 1.1451(5) -0.1852(3) 0.5506(3) 0.0236(9) Uani 1 1 d . . .
H16 H 1.2287 -0.2106 0.5185 0.028 Uiso 1 1 calc R . .
C17 C 1.1256(5) -0.1007(3) 0.5491(3) 0.0240(10) Uani 1 1 d . . .
H17 H 1.1935 -0.0687 0.5144 0.029 Uiso 1 1 calc R . .
C11 C 0.4132(5) -0.2306(3) 0.7471(3) 0.0278(10) Uani 1 1 d . . .
H11 H 0.3479 -0.2656 0.7139 0.033 Uiso 1 1 calc R . .
C10 C 0.3892(6) -0.2299(3) 0.8290(3) 0.0312(11) Uani 1 1 d . . .
H10 H 0.3058 -0.2641 0.8519 0.037 Uiso 1 1 calc R . .

loop_
_atom_site_aniso_label
_atom_site_aniso_U_11
_atom_site_aniso_U_22
_atom_site_aniso_U_33
_atom_site_aniso_U_23
_atom_site_aniso_U_13
_atom_site_aniso_U_12
Pd1 0.01241(15) 0.01226(16) 0.01456(15) -0.00153(12) 0.00038(11) -0.00063(12)
P1 0.0132(5) 0.0117(5) 0.0172(5) -0.0007(4) 0.0006(4) -0.0011(4)
N1 0.0133(16) 0.0137(17) 0.0225(18) -0.0053(14) -0.0021(13) 0.0050(13)
C19 0.019(2) 0.013(2) 0.029(2) -0.0052(18) -0.0042(17) 0.0025(16)
S1 0.0141(5) 0.0191(5) 0.0181(5) 0.0014(4) -0.0003(4) -0.0016(4)
Cl1 0.0142(5) 0.0224(5) 0.0302(5) -0.0047(4) 0.0011(4) 0.0009(4)
Cl2 0.0272(6) 0.0205(5) 0.0212(5) -0.0064(4) -0.0004(4) -0.0015(4)
C1 0.018(2) 0.015(2) 0.0144(18) 0.0005(16) 0.0028(16) 0.0042(16)
C3 0.019(2) 0.034(3) 0.031(2) 0.011(2) 0.0002(18) 0.000(2)
C6 0.024(2) 0.017(2) 0.020(2) 0.0006(17) 0.0024(17) 0.0004(17)
C20 0.016(2) 0.022(2) 0.025(2) -0.0041(18) 0.0008(17) 0.0020(17)
C2 0.022(2) 0.025(2) 0.023(2) 0.0056(18) 0.0008(17) -0.0019(18)
C5 0.035(3) 0.016(2) 0.027(2) 0.0027(18) 0.011(2) -0.0022(18)
C18 0.025(2) 0.013(2) 0.024(2) -0.0018(17) 0.0017(17) -0.0033(17)
C7 0.0111(18) 0.013(2) 0.020(2) 0.0027(16) -0.0006(15) -0.0005(15)
C21 0.021(2) 0.039(3) 0.015(2) 0.0047(19) -0.0011(17) 0.0002(19)
C14 0.018(2) 0.019(2) 0.027(2) -0.0003(18) 0.0050(17) -0.0027(16)
C13 0.0134(19) 0.019(2) 0.017(2) -0.0021(16) 0.0023(16) 0.0005(15)
C12 0.017(2) 0.018(2) 0.027(2) -0.0044(17) 0.0002(17) 0.0007(16)
C8 0.021(2) 0.015(2) 0.026(2) 0.0005(17) -0.0034(18) 0.0029(17)
C4 0.029(2) 0.023(2) 0.027(2) 0.0099(19) 0.0093(19) 0.0122(19)
C9 0.033(3) 0.026(2) 0.023(2) 0.0120(19) 0.0110(19) 0.007(2)
C15 0.026(2) 0.016(2) 0.027(2) -0.0062(18) 0.0048(18) -0.0009(17)
C16 0.023(2) 0.024(2) 0.024(2) -0.0056(18) 0.0086(18) 0.0003(18)
C17 0.028(2) 0.022(2) 0.022(2) -0.0005(18) 0.0115(18) -0.0037(18)
C11 0.021(2) 0.017(2) 0.045(3) -0.003(2) -0.001(2) -0.0024(18)
C10 0.025(2) 0.017(2) 0.051(3) 0.014(2) 0.011(2) 0.0005(18)

loop_
_atom_type_symbol
_atom_type_description
_atom_type_scat_dispersion_real
_atom_type_scat_dispersion_imag
_atom_type_scat_source
C C 0.0033 0.0016 'International Tables Vol C Tables 4.2.6.8 and 6.1.1.4'
H H 0.0000 0.0000 'International Tables Vol C Tables 4.2.6.8 and 6.1.1.4'
N N 0.0061 0.0033 'International Tables Vol C Tables 4.2.6.8 and 6.1.1.4'
P P 0.1023 0.0942 'International Tables Vol C Tables 4.2.6.8 and 6.1.1.4'
S S 0.1246 0.1234 'International Tables Vol C Tables 4.2.6.8 and 6.1.1.4'
Cl Cl 0.1484 0.1585 'International Tables Vol C Tables 4.2.6.8 and 6.1.1.4'
Pd Pd -0.9988 1.0072 'International Tables Vol C Tables 4.2.6.8 and 6.1.1.4'

loop_
_geom_angle_atom_site_label_1
_geom_angle_atom_site_label_2
_geom_angle_atom_site_label_3
_geom_angle
_geom_angle_site_symmetry_1
_geom_angle_site_symmetry_3
_geom_angle_publ_flag
N1 Pd1 S1 85.29(9) . . ?
N1 Pd1 Cl1 94.45(9) . . ?
S1 Pd1 Cl1 179.13(4) . . ?
N1 Pd1 Cl2 172.19(9) . . ?
S1 Pd1 Cl2 87.39(4) . . ?
Cl1 Pd1 Cl2 92.83(4) . . ?
N1 P1 C13 107.21(17) . . ?
N1 P1 C7 115.30(18) . . ?
C13 P1 C7 107.71(18) . . ?
N1 P1 C1 109.66(18) . . ?
C13 P1 C1 107.99(18) . . ?
C7 P1 C1 108.73(18) . . ?
C19 N1 P1 119.2(3) . . ?
C19 N1 Pd1 110.1(2) . . ?
P1 N1 Pd1 129.91(18) . . ?
N1 C19 C20 107.6(3) . . ?
N1 C19 H19A 110.2 . . ?
C20 C19 H19A 110.2 . . ?
N1 C19 H19B 110.2 . . ?
C20 C19 H19B 110.2 . . ?
H19A C19 H19B 108.5 . . ?
C21 S1 C20 100.5(2) . . ?
C21 S1 Pd1 103.21(14) . . ?
C20 S1 Pd1 99.86(13) . . ?
C2 C1 C6 120.4(4) . . ?
C2 C1 P1 120.4(3) . . ?
C6 C1 P1 119.2(3) . . ?
C4 C3 C2 119.7(4) . . ?
C4 C3 H3 120.2 . . ?
C2 C3 H3 120.2 . . ?
C1 C6 C5 119.1(4) . . ?
C1 C6 H6 120.4 . . ?
C5 C6 H6 120.4 . . ?
C19 C20 S1 108.5(3) . . ?
C19 C20 H20A 110.0 . . ?
S1 C20 H20A 110.0 . . ?
C19 C20 H20B 110.0 . . ?
S1 C20 H20B 110.0 . . ?
H20A C20 H20B 108.4 . . ?
C1 C2 C3 120.3(4) . . ?
C1 C2 H2 119.9 . . ?
C3 C2 H2 119.9 . . ?
C4 C5 C6 120.0(4) . . ?
C4 C5 H5 120.0 . . ?
C6 C5 H5 120.0 . . ?
C17 C18 C13 120.1(4) . . ?
C17 C18 H18 119.9 . . ?
C13 C18 H18 119.9 . . ?
C12 C7 C8 119.6(4) . . ?
C12 C7 P1 123.1(3) . . ?
C8 C7 P1 117.2(3) . . ?
S1 C21 H21A 109.5 . . ?
S1 C21 H21B 109.5 . . ?
H21A C21 H21B 109.5 . . ?
S1 C21 H21C 109.5 . . ?
H21A C21 H21C 109.5 . . ?
H21B C21 H21C 109.5 . . ?
C15 C14 C13 119.8(4) . . ?
C15 C14 H14 120.1 . . ?
C13 C14 H14 120.1 . . ?
C14 C13 C18 119.4(4) . . ?
C14 C13 P1 122.1(3) . . ?
C18 C13 P1 117.7(3) . . ?
C7 C12 C11 119.8(4) . . ?
C7 C12 H12 120.1 . . ?
C11 C12 H12 120.1 . . ?
C9 C8 C7 120.2(4) . . ?
C9 C8 H8 119.9 . . ?
C7 C8 H8 119.9 . . ?
C3 C4 C5 120.5(4) . . ?
C3 C4 H4 119.8 . . ?
C5 C4 H4 119.8 . . ?
C10 C9 C8 119.3(4) . . ?
C10 C9 H9 120.3 . . ?
C8 C9 H9 120.3 . . ?
C16 C15 C14 120.8(4) . . ?
C16 C15 H15 119.6 . . ?
C14 C15 H15 119.6 . . ?
C15 C16 C17 119.4(4) . . ?
C15 C16 H16 120.3 . . ?
C17 C16 H16 120.3 . . ?
C18 C17 C16 120.3(4) . . ?
C18 C17 H17 119.8 . . ?
C16 C17 H17 119.8 . . ?
C10 C11 C12 119.7(4) . . ?
C10 C11 H11 120.1 . . ?
C12 C11 H11 120.1 . . ?
C9 C10 C11 121.3(4) . . ?
C9 C10 H10 119.3 . . ?
C11 C10 H10 119.3 . . ?

loop_
_geom_bond_atom_site_label_1
_geom_bond_atom_site_label_2
_geom_bond_distance
_geom_bond_site_symmetry_2
_geom_bond_publ_flag
Pd1 N1 2.042(3) . ?
Pd1 S1 2.2590(10) . ?
Pd1 Cl1 2.3068(10) . ?
Pd1 Cl2 2.3144(10) . ?
P1 N1 1.609(3) . ?
P1 C13 1.806(4) . ?
P1 C7 1.810(4) . ?
P1 C1 1.817(4) . ?
N1 C19 1.478(5) . ?
C19 C20 1.517(5) . ?
C19 H19A 0.9900 . ?
C19 H19B 0.9900 . ?
S1 C21 1.804(4) . ?
S1 C20 1.816(4) . ?
C1 C2 1.386(6) . ?
C1 C6 1.389(6) . ?
C3 C4 1.376(6) . ?
C3 C2 1.392(6) . ?
C3 H3 0.9500 . ?
C6 C5 1.398(6) . ?
C6 H6 0.9500 . ?
C20 H20A 0.9900 . ?
C20 H20B 0.9900 . ?
C2 H2 0.9500 . ?
C5 C4 1.392(6) . ?
C5 H5 0.9500 . ?
C18 C17 1.379(6) . ?
C18 C13 1.397(5) . ?
C18 H18 0.9500 . ?
C7 C12 1.398(5) . ?
C7 C8 1.396(5) . ?
C21 H21A 0.9800 . ?
C21 H21B 0.9800 . ?
C21 H21C 0.9800 . ?
C14 C15 1.387(6) . ?
C14 C13 1.393(6) . ?
C14 H14 0.9500 . ?
C12 C11 1.396(6) . ?
C12 H12 0.9500 . ?
C8 C9 1.389(6) . ?
C8 H8 0.9500 . ?
C4 H4 0.9500 . ?
C9 C10 1.386(7) . ?
C9 H9 0.9500 . ?
C15 C16 1.376(6) . ?
C15 H15 0.9500 . ?
C16 C17 1.399(6) . ?
C16 H16 0.9500 . ?
C17 H17 0.9500 . ?
C11 C10 1.374(7) . ?
C11 H11 0.9500 . ?
C10 H10 0.9500 . ?
